data_2212807
loop_
_publ_author_name
'Li, Yu-Feng'
'Wu, Hui'
'Li, Yi-Zhi'
'Zhang, Hong'
'Pan, Yi'

_publ_section_title
Bis(\m-3-methylbut-2-enoato-\k^2^<i>O</i>:<i>O</i>)bis{[(2-methoxyphenyl)diphenylphosphine-\k<i>P</i>]silver(I)}
_journal_coeditor_code CF2093
_journal_issue 4
_journal_name_full 'Acta Crystallographica Section E'
_journal_page_first m1068
_journal_page_last m1069
_journal_paper_doi 10.1107/S1600536807011531
_journal_volume 63
_journal_year 2007
_chemical_formula_iupac '[Ag2 (C5 H12 O2)2 (C19 H17 O P)2]'
_chemical_formula_moiety 'C48 H48 Ag2 O6 P2'
_chemical_formula_sum 'C48 H48 Ag2 O6 P2'
_chemical_formula_weight 998.54
_chemical_name_systematic
;
Bis(\m~2~-(3-methylbut-2-enoato-\k^2^O:O)bis{[(2-
methoxyphenyl)diphenylphosphine-\kP]silver(I)}
;
_space_group_IT_number 14
_symmetry_cell_setting monoclinic
_symmetry_space_group_name_Hall '-P 2ybc'
_symmetry_space_group_name_H-M 'P 1 21/c 1'
_atom_sites_solution_hydrogens geom
_atom_sites_solution_primary direct
_atom_sites_solution_secondary difmap
_cell_angle_alpha 90.00
_cell_angle_beta 105.09(3)
_cell_angle_gamma 90.00
_cell_formula_units_Z 2
_cell_length_a 8.6740(17)
_cell_length_b 16.500(3)
_cell_length_c 16.365(3)
_cell_measurement_reflns_used 784
_cell_measurement_temperature 291(2)
_cell_measurement_theta_max 25.77
_cell_measurement_theta_min 2.33
_cell_volume 2261.4(8)
_computing_cell_refinement SMART
_computing_data_collection 'SMART (Bruker, 2000)'
_computing_data_reduction 'SAINT (Bruker, 2000)'
_computing_molecular_graphics SHELXTL
_computing_publication_material SHELXTL
_computing_structure_refinement SHELXTL
_computing_structure_solution 'SHELXTL (Bruker, 2000)'
_diffrn_ambient_temperature 291(2)
_diffrn_measured_fraction_theta_full 1.000
_diffrn_measured_fraction_theta_max 1.000
_diffrn_measurement_device_type 'Bruker SMART APEX CCD'
_diffrn_measurement_method '\f and \w'
_diffrn_radiation_monochromator graphite
_diffrn_radiation_source 'sealed tube'
_diffrn_radiation_type MoK\a
_diffrn_radiation_wavelength 0.71073
_diffrn_reflns_av_R_equivalents 0.0378
_diffrn_reflns_av_sigmaI/netI 0.0605
_diffrn_reflns_limit_h_max 10
_diffrn_reflns_limit_h_min -10
_diffrn_reflns_limit_k_max 20
_diffrn_reflns_limit_k_min 0
_diffrn_reflns_limit_l_max 20
_diffrn_reflns_limit_l_min -20
_diffrn_reflns_number 9168
_diffrn_reflns_theta_full 26.0
_diffrn_reflns_theta_max 26.00
_diffrn_reflns_theta_min 1.78
_diffrn_standards_number 0
_exptl_absorpt_coefficient_mu 0.983
_exptl_absorpt_correction_T_max 0.787
_exptl_absorpt_correction_T_min 0.745
_exptl_absorpt_correction_type multi-scan
_exptl_absorpt_process_details '(SADABS; Bruker, 2000)'
_exptl_crystal_colour colourless
_exptl_crystal_density_diffrn 1.466
_exptl_crystal_density_method 'not measured'
_exptl_crystal_description block
_exptl_crystal_F_000 1016
_exptl_crystal_size_max 0.30
_exptl_crystal_size_mid 0.26
_exptl_crystal_size_min 0.24
_refine_diff_density_max 0.388
_refine_diff_density_min -0.319
_refine_ls_extinction_method none
_refine_ls_goodness_of_fit_ref 1.056
_refine_ls_hydrogen_treatment constr
_refine_ls_matrix_type full
_refine_ls_number_parameters 265
_refine_ls_number_reflns 4441
_refine_ls_number_restraints 3
_refine_ls_restrained_S_all 1.056
_refine_ls_R_factor_all 0.0678
_refine_ls_R_factor_gt 0.0497
_refine_ls_shift/su_max 0.000
_refine_ls_shift/su_mean 0.000
_refine_ls_structure_factor_coef Fsqd
_refine_ls_weighting_details 'calc w=1/[\s^2^(Fo^2^)+(0.04P)^2^+1.22P] where P=(Fo^2^+2Fc^2^)/3'
_refine_ls_weighting_scheme calc
_refine_ls_wR_factor_gt 0.0981
_refine_ls_wR_factor_ref 0.1013
_reflns_number_gt 3125
_reflns_number_total 4441
_reflns_threshold_expression I>2\s(I)
_cod_data_source_file cf2093.cif
_cod_data_source_block I
_cod_original_sg_symbol_H-M 'P 21/c'
_cod_database_code 2212807
_cod_database_fobs_code 2212807

loop_
_symmetry_equiv_pos_as_xyz
'x, y, z'
'-x, y+1/2, -z+1/2'
'-x, -y, -z'
'x, -y-1/2, z-1/2'

loop_
_atom_site_type_symbol
_atom_site_label
_atom_site_fract_x
_atom_site_fract_y
_atom_site_fract_z
_atom_site_U_iso_or_equiv
_atom_site_adp_type
_atom_site_calc_flag
_atom_site_refinement_flags
_atom_site_occupancy
Ag Ag1 0.67385(4) -0.00340(2) 0.08966(2) 0.03431(11) Uani d . 1
C C1 0.2319(6) 0.3331(3) -0.0269(3) 0.0494(13) Uani d . 1
H H1A 0.1506 0.2960 -0.0558 0.074 Uiso calc R 1
H H1B 0.2496 0.3731 -0.0660 0.074 Uiso calc R 1
H H1C 0.1981 0.3594 0.0179 0.074 Uiso calc R 1
C C2 0.4974(7) 0.3349(3) 0.0714(4) 0.0522(13) Uani d . 1
H H2A 0.4664 0.3359 0.1236 0.078 Uiso calc R 1
H H2B 0.5000 0.3893 0.0509 0.078 Uiso calc R 1
H H2C 0.6015 0.3110 0.0808 0.078 Uiso calc R 1
C C3 0.3835(6) 0.2877(3) 0.0096(3) 0.0503(13) Uani d . 1
C C4 0.4003(6) 0.2132(3) -0.0104(3) 0.0465(12) Uani d . 1
H H4A 0.3164 0.1916 -0.0522 0.056 Uiso calc R 1
C C5 0.5350(6) 0.1575(3) 0.0243(3) 0.0415(11) Uani d . 1
C C6 1.0560(7) -0.1147(4) 0.0247(4) 0.0544(14) Uani d . 1
H H6A 1.0622 -0.0713 -0.0134 0.082 Uiso calc R 1
H H6B 0.9808 -0.1545 -0.0044 0.082 Uiso calc R 1
H H6C 1.1593 -0.1394 0.0447 0.082 Uiso calc R 1
C C11 1.0668(5) -0.0144(3) 0.2210(3) 0.0426(11) Uani d U 1
C C12 1.1733(7) 0.0260(3) 0.2856(3) 0.0485(13) Uani d . 1
H H12A 1.1379 0.0460 0.3306 0.058 Uiso calc R 1
C C13 1.3286(7) 0.0374(4) 0.2853(3) 0.0539(14) Uani d . 1
H H13A 1.3986 0.0645 0.3296 0.065 Uiso calc R 1
C C14 1.3804(6) 0.0077(3) 0.2175(3) 0.0438(11) Uani d . 1
H H14A 1.4862 0.0155 0.2166 0.053 Uiso calc R 1
C C15 1.2805(6) -0.0323(3) 0.1525(4) 0.0522(13) Uani d . 1
H H15A 1.3169 -0.0509 0.1072 0.063 Uiso calc R 1
C C16 1.1216(6) -0.0454(3) 0.1544(3) 0.0424(11) Uani d U 1
C C21 0.8523(6) -0.1282(3) 0.2610(3) 0.0428(11) Uani d . 1
C C22 0.9867(6) -0.1682(3) 0.3111(3) 0.0430(11) Uani d . 1
H H22A 1.0849 -0.1420 0.3259 0.052 Uiso calc R 1
C C23 0.9734(7) -0.2461(3) 0.3383(3) 0.0534(14) Uani d . 1
H H23A 1.0652 -0.2731 0.3676 0.064 Uiso calc R 1
C C24 0.8289(7) -0.2853(3) 0.3235(3) 0.0489(13) Uani d . 1
H H24A 0.8208 -0.3361 0.3467 0.059 Uiso calc R 1
C C25 0.6925(5) -0.2461(3) 0.2720(3) 0.0403(11) Uani d . 1
H H25A 0.5945 -0.2726 0.2580 0.048 Uiso calc R 1
C C26 0.7051(6) -0.1699(3) 0.2430(3) 0.0421(11) Uani d . 1
H H26A 0.6142 -0.1444 0.2104 0.050 Uiso calc R 1
C C31 0.8260(6) 0.0412(3) 0.3021(3) 0.0467(12) Uani d . 1
C C32 0.7912(6) 0.1214(3) 0.2811(3) 0.0416(10) Uani d U 1
H H32A 0.7863 0.1392 0.2265 0.050 Uiso calc R 1
C C33 0.7642(7) 0.1745(4) 0.3390(3) 0.0547(13) Uani d U 1
H H33A 0.7420 0.2283 0.3234 0.066 Uiso calc R 1
C C34 0.7687(6) 0.1510(3) 0.4211(3) 0.0438(12) Uani d . 1
H H34A 0.7485 0.1876 0.4603 0.053 Uiso calc R 1
C C35 0.8033(6) 0.0732(4) 0.4414(4) 0.0502(12) Uani d U 1
H H35A 0.8094 0.0564 0.4964 0.060 Uiso calc R 1
C C36 0.8304(6) 0.0167(3) 0.3838(3) 0.0497(12) Uani d U 1
H H36A 0.8514 -0.0371 0.3998 0.060 Uiso calc R 1
O O1 0.5167(4) 0.0831(2) 0.0051(2) 0.0434(8) Uani d . 1
O O2 0.6664(4) 0.1828(2) 0.0661(2) 0.0507(9) Uani d . 1
O O3 1.0064(4) -0.0841(2) 0.0935(2) 0.0455(8) Uani d . 1
P P1 0.85814(14) -0.02802(7) 0.21982(7) 0.0345(3) Uani d . 1

loop_
_atom_site_aniso_label
_atom_site_aniso_U_11
_atom_site_aniso_U_22
_atom_site_aniso_U_33
_atom_site_aniso_U_12
_atom_site_aniso_U_13
_atom_site_aniso_U_23
Ag1 0.02755(16) 0.04262(18) 0.02844(16) 0.00462(15) -0.00043(11) 0.00088(15)
C1 0.045(3) 0.045(3) 0.057(3) 0.014(2) 0.011(2) 0.018(2)
C2 0.055(3) 0.042(3) 0.061(3) -0.009(2) 0.016(3) -0.012(2)
C3 0.043(3) 0.055(3) 0.046(3) 0.010(2) -0.001(2) 0.011(2)
C4 0.046(3) 0.049(3) 0.037(2) 0.011(2) -0.002(2) 0.004(2)
C5 0.047(3) 0.038(3) 0.034(2) 0.003(2) 0.001(2) -0.0031(18)
C6 0.049(3) 0.056(3) 0.058(3) 0.019(3) 0.015(3) -0.009(3)
C11 0.030(2) 0.049(3) 0.051(3) -0.005(2) 0.0140(19) -0.007(2)
C12 0.052(3) 0.060(3) 0.031(2) 0.012(2) 0.007(2) 0.010(2)
C13 0.047(3) 0.057(3) 0.045(3) -0.003(3) -0.011(2) 0.000(2)
C14 0.043(3) 0.043(3) 0.048(3) -0.003(2) 0.015(2) 0.013(2)
C15 0.041(3) 0.051(3) 0.065(4) 0.011(2) 0.014(3) 0.009(3)
C16 0.036(2) 0.043(3) 0.048(3) -0.004(2) 0.012(2) -0.010(2)
C21 0.039(3) 0.044(3) 0.044(3) 0.001(2) 0.009(2) 0.006(2)
C22 0.034(3) 0.050(3) 0.037(3) -0.003(2) -0.005(2) -0.001(2)
C23 0.049(3) 0.055(3) 0.051(3) 0.016(3) 0.003(2) 0.021(3)
C24 0.058(3) 0.045(3) 0.041(3) 0.000(2) 0.008(2) 0.012(2)
C25 0.029(2) 0.046(3) 0.041(3) 0.000(2) -0.0001(19) 0.003(2)
C26 0.034(2) 0.041(3) 0.044(3) -0.005(2) -0.002(2) 0.004(2)
C31 0.036(2) 0.060(3) 0.037(3) -0.010(2) -0.004(2) -0.009(2)
C32 0.036(2) 0.054(3) 0.036(2) -0.015(2) 0.0110(19) 0.0014(18)
C33 0.051(3) 0.057(3) 0.046(3) 0.008(2) -0.007(2) -0.006(2)
C34 0.038(3) 0.051(3) 0.047(3) -0.021(2) 0.019(2) -0.006(2)
C35 0.033(2) 0.069(3) 0.051(3) -0.012(2) 0.018(2) -0.006(2)
C36 0.037(2) 0.056(3) 0.046(3) 0.003(2) -0.008(2) -0.0027(19)
O1 0.0298(17) 0.0490(18) 0.0425(17) 0.0080(15) -0.0068(14) -0.0026(16)
O2 0.0320(18) 0.059(2) 0.053(2) -0.0003(16) -0.0034(16) -0.0034(17)
O3 0.0369(18) 0.063(2) 0.0388(18) -0.0093(16) 0.0145(15) -0.0208(16)
P1 0.0287(6) 0.0435(6) 0.0280(5) 0.0039(5) 0.0013(4) 0.0000(5)

loop_
_atom_type_symbol
_atom_type_description
_atom_type_scat_dispersion_real
_atom_type_scat_dispersion_imag
_atom_type_scat_source
C C 0.0033 0.0016 'International Tables Vol C Tables 4.2.6.8 and 6.1.1.4'
H H 0.0000 0.0000 'International Tables Vol C Tables 4.2.6.8 and 6.1.1.4'
O O 0.0106 0.0060 'International Tables Vol C Tables 4.2.6.8 and 6.1.1.4'
P P 0.1023 0.0942 'International Tables Vol C Tables 4.2.6.8 and 6.1.1.4'
Ag Ag -0.8971 1.1015 'International Tables Vol C Tables 4.2.6.8 and 6.1.1.4'

loop_
_geom_angle_atom_site_label_1
_geom_angle_atom_site_label_2
_geom_angle_atom_site_label_3
_geom_angle_site_symmetry_3
_geom_angle
_geom_angle_publ_flag
O1 Ag1 P1 . 148.23(9) y
O1 Ag1 O1 3_655 74.54(13) y
P1 Ag1 O1 3_655 134.34(9) y
C3 C1 H1A . 109.5 ?
C3 C1 H1B . 109.5 ?
H1A C1 H1B . 109.5 ?
C3 C1 H1C . 109.5 ?
H1A C1 H1C . 109.5 ?
H1B C1 H1C . 109.5 ?
C3 C2 H2A . 109.5 ?
C3 C2 H2B . 109.5 ?
H2A C2 H2B . 109.5 ?
C3 C2 H2C . 109.5 ?
H2A C2 H2C . 109.5 ?
H2B C2 H2C . 109.5 ?
C4 C3 C2 . 126.2(5) ?
C4 C3 C1 . 121.5(5) ?
C2 C3 C1 . 112.2(5) ?
C3 C4 C5 . 128.7(5) ?
C3 C4 H4A . 115.7 ?
C5 C4 H4A . 115.7 ?
O2 C5 O1 . 120.1(4) ?
O2 C5 C4 . 121.6(5) ?
O1 C5 C4 . 118.1(4) ?
O3 C6 H6A . 109.5 ?
O3 C6 H6B . 109.5 ?
H6A C6 H6B . 109.5 ?
O3 C6 H6C . 109.5 ?
H6A C6 H6C . 109.5 ?
H6B C6 H6C . 109.5 ?
C12 C11 C16 . 118.6(5) ?
C12 C11 P1 . 122.3(4) ?
C16 C11 P1 . 119.1(4) ?
C13 C12 C11 . 122.0(5) ?
C13 C12 H12A . 119.0 ?
C11 C12 H12A . 119.0 ?
C12 C13 C14 . 118.6(5) ?
C12 C13 H13A . 120.7 ?
C14 C13 H13A . 120.7 ?
C15 C14 C13 . 121.6(5) ?
C15 C14 H14A . 119.2 ?
C13 C14 H14A . 119.2 ?
C14 C15 C16 . 119.2(5) ?
C14 C15 H15A . 120.4 ?
C16 C15 H15A . 120.4 ?
O3 C16 C11 . 114.0(4) ?
O3 C16 C15 . 126.1(5) ?
C11 C16 C15 . 119.9(5) ?
C22 C21 C26 . 117.4(5) ?
C22 C21 P1 . 123.6(4) ?
C26 C21 P1 . 118.9(4) ?
C23 C22 C21 . 120.1(5) ?
C23 C22 H22A . 119.9 ?
C21 C22 H22A . 119.9 ?
C22 C23 C24 . 122.2(5) ?
C22 C23 H23A . 118.9 ?
C24 C23 H23A . 118.9 ?
C23 C24 C25 . 118.1(5) ?
C23 C24 H24A . 121.0 ?
C25 C24 H24A . 121.0 ?
C26 C25 C24 . 120.0(5) ?
C26 C25 H25A . 120.0 ?
C24 C25 H25A . 120.0 ?
C25 C26 C21 . 121.9(5) ?
C25 C26 H26A . 119.0 ?
C21 C26 H26A . 119.0 ?
C32 C31 C36 . 118.0(5) ?
C32 C31 P1 . 118.5(4) ?
C36 C31 P1 . 123.5(4) ?
C33 C32 C31 . 120.8(5) ?
C33 C32 H32A . 119.6 ?
C31 C32 H32A . 119.6 ?
C32 C33 C34 . 121.9(5) ?
C32 C33 H33A . 119.0 ?
C34 C33 H33A . 119.0 ?
C35 C34 C33 . 117.1(5) ?
C35 C34 H34A . 121.4 ?
C33 C34 H34A . 121.4 ?
C34 C35 C36 . 122.7(5) ?
C34 C35 H35A . 118.6 ?
C36 C35 H35A . 118.6 ?
C31 C36 C35 . 119.4(5) ?
C31 C36 H36A . 120.3 ?
C35 C36 H36A . 120.3 ?
C5 O1 Ag1 . 117.1(3) y
C5 O1 Ag1 3_655 136.6(3) y
Ag1 O1 Ag1 3_655 105.46(13) y
C16 O3 C6 . 115.7(4) y
C21 P1 C11 . 103.6(2) y
C21 P1 C31 . 105.9(2) y
C11 P1 C31 . 104.8(2) y
C21 P1 Ag1 . 115.02(17) y
C11 P1 Ag1 . 115.46(17) y
C31 P1 Ag1 . 111.10(17) y

loop_
_geom_bond_atom_site_label_1
_geom_bond_atom_site_label_2
_geom_bond_site_symmetry_2
_geom_bond_distance
_geom_bond_publ_flag
Ag1 O1 . 2.197(3) y
Ag1 P1 . 2.3420(14) y
Ag1 O1 3_655 2.352(3) y
C1 C3 . 1.496(7) ?
C1 H1A . 0.960 ?
C1 H1B . 0.960 ?
C1 H1C . 0.960 ?
C2 C3 . 1.445(7) ?
C2 H2A . 0.960 ?
C2 H2B . 0.960 ?
C2 H2C . 0.960 ?
C3 C4 . 1.289(7) ?
C4 C5 . 1.479(7) ?
C4 H4A . 0.930 ?
C5 O2 . 1.239(6) ?
C5 O1 . 1.267(6) ?
C6 O3 . 1.400(6) ?
C6 H6A . 0.960 ?
C6 H6B . 0.960 ?
C6 H6C . 0.960 ?
C11 C12 . 1.380(7) ?
C11 C16 . 1.394(7) ?
C11 P1 . 1.819(5) ?
C12 C13 . 1.362(8) ?
C12 H12A . 0.930 ?
C13 C14 . 1.391(8) ?
C13 H13A . 0.930 ?
C14 C15 . 1.355(8) ?
C14 H14A . 0.930 ?
C15 C16 . 1.404(7) ?
C15 H15A . 0.930 ?
C16 O3 . 1.372(6) y
C21 C22 . 1.403(7) ?
C21 C26 . 1.412(7) ?
C21 P1 . 1.790(5) ?
C22 C23 . 1.374(7) ?
C22 H22A . 0.930 ?
C23 C24 . 1.375(8) ?
C23 H23A . 0.930 ?
C24 C25 . 1.417(7) ?
C24 H24A . 0.930 ?
C25 C26 . 1.359(7) ?
C25 H25A . 0.930 ?
C26 H26A . 0.930 ?
C31 C32 . 1.380(8) ?
C31 C36 . 1.387(8) ?
C31 P1 . 1.842(5) ?
C32 C33 . 1.356(7) ?
C32 H32A . 0.930 ?
C33 C34 . 1.389(7) ?
C33 H33A . 0.930 ?
C34 C35 . 1.339(8) ?
C34 H34A . 0.930 ?
C35 C36 . 1.389(7) ?
C35 H35A . 0.930 ?
C36 H36A . 0.930 ?
O1 Ag1 3_655 2.352(3) ?
